data_2001773
loop_
_publ_author_name
'Lis, T.'

_publ_section_title
;
 Structure of phosphoglycolate (PG) in different ionization states.
 Structure of phosphoglycolic acid (H~3~PG) and its salts: KH~2~PG,
 NaH~2~PG, K~3~H~3~(PG)~2~, Na~2~HPG.0.5H~2~O, Na~5~H(PG)~2~.4H~2~O and
 Na~3~PG.4H~2~O
;
_journal_issue 4
_journal_name_full 'Acta Crystallographica Section C'
_journal_page_first 696
_journal_page_last 705
_journal_paper_doi 10.1107/S0108270192010758
_journal_volume 49
_journal_year 1993
_chemical_formula_moiety 'C2 H3 O6 P1,2Na,0.5(H2 O1)'
_chemical_formula_sum 'C2 H4 Na2 O7 P'
_chemical_formula_weight 209.0
_symmetry_cell_setting orthorhombic
_symmetry_space_group_name_Hall 'P 2 2ab'
_symmetry_space_group_name_H-M 'P 21 21 2'
_cell_angle_alpha 90
_cell_angle_beta 90
_cell_angle_gamma 90
_cell_formula_units_Z 8
_cell_length_a 10.520(6)
_cell_length_b 13.442(6)
_cell_length_c 8.996(5)
_cell_volume 1272.1(12)
_diffrn_radiation_type Mo
_diffrn_radiation_wavelength 0.71069
_exptl_absorpt_coefficient_mu 0.54
_exptl_crystal_density_diffrn 2.182
_exptl_crystal_density_meas 2.13
_exptl_crystal_F_000 840
_cod_data_source_file mu1010.cif
_cod_data_source_block mu1010_structure_5_of_8
_cod_original_formula_sum 'C2 H4 Na2 O7 P1'
_cod_database_code 2001773

loop_
_atom_site_label
_atom_site_fract_x
_atom_site_fract_y
_atom_site_fract_z
_atom_site_U_iso_or_equiv
Na(1) .60024(15) .24661(10) .59949(15) .0257(4)
Na(2) .22691(13) .37428(11) .77215(15) .0236(4)
Na(3) .84764(13) .12210(11) .83234(14) .0212(4)
Na(4) 0 .5 .3651(2) .0290(6)
Na(5) .5 .5 .5661(2) .0239(5)
P(A) .90133(9) .35362(7) -.33139(9) .0153(2)
P(B) .67809(9) .39205(7) .29199(9) .0155(2)
O(1A) .9804(2) .3699(2) -.4655(2) .0226(7)
O(2A) 1.0007(2) .36088(19) -.1952(2) .0217(7)
O(3A) .8256(2) .25928(16) -.3189(3) .0197(6)
O(4A) .8085(3) .44324(18) -.3012(3) .0222(6)
O(5A) 1.1656(2) .3625(2) .0284(3) .0298(8)
O(6A) 1.0128(2) .35284(19) .2014(3) .0237(6)
O(1B) .5973(2) .37135(19) .4223(2) .0224(6)
O(2B) .5807(2) .38789(19) .1528(2) .0198(6)
O(3B) .7496(2) .48781(17) .2887(3) .0229(6)
O(4B) .7725(3) .30305(18) .2594(3) .0197(6)
O(5B) .4184(2) .3844(2) -.0795(3) .0218(6)
O(6B) .5754(2) .39349(19) -.2444(2) .0186(6)
O(7) .8087(3) .1093(3) .4665(3) .0278(7)
C(1A) 1.0531(3) .3590(3) .0678(4) .0148(8)
C(2A) .9498(4) .3620(4) -.0471(4) .0220(10)
C(1B) .5326(3) .3889(3) -.1134(3) .0166(8)
C(2B) .6336(3) .3877(4) .0065(4) .0162(8)
H(2A) .903(4) .305(3) -.031(4) .021(11)
H(21A) .905(6) .427(4) -.031(6) .075(18)
H(4A) .722(6) .432(4) -.280(7) .10(2)
H(2B) .675(4) .328(3) -.008(4) .004(9)
H(21B) .678(4) .442(3) -.007(4) .021(11)
H(4B) .857(5) .301(4) .237(5) .053(16)
H(71) .790(6) .054(5) .525(6) .10(2)
H(72) .818(5) .160(4) .506(4) .025(13)

loop_
_geom_angle_atom_site_label_1
_geom_angle_atom_site_label_2
_geom_angle_atom_site_label_3
_geom_angle
O(1A) P(A) O(2A) 104.2(2)
O(1A) P(A) O(3A) 118.9(2)
O(1A) P(A) O(4A) 112.1(2)
O(2A) P(A) O(3A) 109.7(2)
O(2A) P(A) O(4A) 103.0(2)
O(3A) P(A) O(4A) 107.7(2)
P(A) O(2A) C(2A) 117.6(3)
O(2A) C(2A) C(1A) 111.6(4)
C(2A) C(1A) O(5A) 119.6(4)
C(2A) C(1A) O(6A) 114.1(3)
O(5A) C(1A) O(6A) 126.2(4)
O(1B) P(B) O(2B) 104.1(2)
O(1B) P(B) O(3B) 118.0(2)
O(1B) P(B) O(4B) 111.5(2)
O(2B) P(B) O(3B) 109.5(2)
O(2B) P(B) O(4B) 103.2(2)
O(3B) P(B) O(4B) 109.4(2)
P(B) O(2B) C(2B) 117.8(3)
O(2B) C(2B) C(1B) 112.5(3)
C(2B) C(1B) O(5B) 120.2(4)
C(2B) C(1A) O(6A) 114.5(3)
O(5A) C(1A) O(6A) 125.2(4)

loop_
_geom_bond_atom_site_label_1
_geom_bond_atom_site_label_2
_geom_bond_distance
P(A) O(1A) 1.482(2)
P(A) O(2A) 1.614(2)
P(A) O(3A) 1.502(2)
P(A) O(4A) 1.574(3)
O(2A) C(2A) 1.436(4)
C(2A) C(1A) 1.501(5)
C(1A) O(5A) 1.236(4)
C(1A) O(6A) 1.277(4)
P(B) O(1B) 1.475(2)
P(B) O(2B) 1.619(2)
P(B) O(3B) 1.491(3)
P(B) O(4B) 1.582(3)
O(2B) C(2B) 1.429(4)
C(2B) C(1B) 1.514(5)
C(1B) O(5B) 1.241(4)
C(1B) O(6B) 1.263(4)
